data_7158752
loop_
_publ_author_name
'Deng, Qingsong'
'Gu, Jun'
'Zhang, Huan'
'Zhang, Youlai'
'Meng, Xiangtai'

_publ_section_title
;
 Sustainable access to benzothiophene derivatives bearing a
 trifluoromethyl group via a three-component domino reaction in water
;
_journal_name_full 'Organic &amp; Biomolecular Chemistry'
_journal_paper_doi 10.1039/D2OB01034H
_journal_year 2022
_chemical_formula_moiety 'C15 H14 F3 N O2 S'
_chemical_formula_sum 'C15 H14 F3 N O2 S'
_chemical_formula_weight 329.33
_chemical_name_systematic 2
_space_group_crystal_system monoclinic
_space_group_IT_number 14
_space_group_name_Hall '-P 2yn'
_space_group_name_H-M_alt 'P 1 21/n 1'
_atom_sites_solution_hydrogens geom
_audit_creation_date 2020-08-26
_audit_creation_method
;
Olex2 1.2
(compiled 2018.05.29 svn.r3508 for OlexSys, GUI svn.r5506)
;
_audit_update_record
;
2020-10-03 deposited with the CCDC.	2022-06-29 downloaded from the CCDC.
;
_cell_angle_alpha 90
_cell_angle_beta 99.649(2)
_cell_angle_gamma 90
_cell_formula_units_Z 4
_cell_length_a 9.0814(2)
_cell_length_b 8.8689(2)
_cell_length_c 19.9409(4)
_cell_measurement_reflns_used 6537
_cell_measurement_temperature 293(2)
_cell_measurement_theta_max 67.1340
_cell_measurement_theta_min 2.3090
_cell_volume 1583.36(6)
_computing_cell_refinement 'CrysAlisPro 1.171.41.43a (Rigaku OD, 2019)'
_computing_data_collection 'CrysAlisPro 1.171.41.43a (Rigaku OD, 2019)'
_computing_data_reduction 'CrysAlisPro 1.171.41.43a (Rigaku OD, 2019)'
_computing_molecular_graphics 'Olex2 (Dolomanov et al., 2009)'
_computing_publication_material 'Olex2 (Dolomanov et al., 2009)'
_computing_structure_refinement 'ShelXL (Sheldrick, 2015)'
_computing_structure_solution 'SHELXT 2014/5 (Sheldrick, 2014)'
_diffrn_ambient_temperature 293
_diffrn_detector 'Hybrid Pixel Array Detector'
_diffrn_detector_area_resol_mean 10.0000
_diffrn_measured_fraction_theta_full 0.966
_diffrn_measured_fraction_theta_max 0.966
_diffrn_measurement_details
;
List of Runs (angles in degrees, time in seconds):

  # Type    Start    End  Width  t~exp~   \w     \q     \k     \f   Frames
#--------------------------------------------------------------------------
  1  \w     61.00 129.00   0.50    0.50    --   40.90  82.00-120.00  136
  2  \w     23.00  62.00   0.50    0.50    --   40.90 -77.00 -60.00   78
  3  \w     17.00  56.00   0.50    0.50    --   40.90  82.00-120.00   78
  4  \w    -39.00  -1.00   0.50    0.50    --   40.90 -54.00 -60.00   76
  5  \w     19.00  67.00   0.50    0.50    --   40.90 -82.00 120.00   96
  6  \w     16.00 130.00   0.50    0.50    --   40.90  65.00-180.00  228
  7  \w     21.00  65.00   0.50    0.50    --   40.90 -82.00 -90.00   88
  8  \w     30.00  64.00   0.50    0.50    --   40.90 -82.00   0.00   68
  9  \w    -21.00  51.00   0.50    0.50    --   40.90 -77.00-120.00  144
 10  \w      7.00  67.00   0.50    0.50    --   40.90 -54.00 -60.00  120
 11  \w    -47.00 -21.00   0.50    0.50    --   40.90 -82.00-180.00   52
 12  \w     29.00  59.00   0.50    0.50    --   40.90 -82.00-180.00   60
 13  \w    -15.00  10.00   0.50    0.50    --   40.90 -82.00 120.00   50
 14  \w    102.00 128.00   0.50    0.50    --   40.90  54.00  30.00   52
 15  \w     55.00  83.00   0.50    0.50    --   40.90  54.00  30.00   56
 16  \w     74.00 111.00   0.50    0.50    --   40.90  77.00  90.00   74
 17  \w     20.00  67.00   0.50    0.50    --   40.90  77.00  90.00   94
 18  \w     80.00 116.00   0.50    0.50    --   40.90  65.00 -30.00   72
 19  \w     39.00  64.00   0.50    0.50    --   40.90 -77.00   0.00   50
 20  \w     54.00 116.00   0.50    0.50    --   93.40 -82.00 120.00  124
 21  \w     55.00 136.00   0.50    0.50    --   93.40  33.00 -90.00  162
 22  \w     71.00  97.00   0.50    0.50    --   93.40  50.00 120.00   52
 23  \w     15.00 127.00   0.50    0.50    --   93.40 -50.00  60.00  224
 24  \w      4.00  95.00   0.50    0.50    --   93.40 -82.00  30.00  182
 25  \w      6.00 119.00   0.50    0.50    --   93.40 -82.00 -90.00  226
 26  \w     75.00 101.00   0.50    0.50    --   93.40 -82.00  90.00   52
 27  \w      4.00  62.00   0.50    0.50    --   93.40 -82.00 -30.00  116
 28  \w     71.00  97.00   0.50    0.50    --   93.40 -82.00 -30.00   52
 29  \w      4.00  41.00   0.50    0.50    --   93.40 -77.00   0.00   74
 30  \w      8.00  33.00   0.50    0.50    --   93.40 -82.00   0.00   50
 31  \w     54.00  99.00   0.50    0.50    --   93.40  33.00 -30.00   90
 32  \w     43.00  91.00   0.50    0.50    --   93.40 -82.00-180.00   96
 33  \w     32.00  90.00   0.50    0.50    --   93.40 -82.00-120.00  116
 34  \w     86.00 116.00   0.50    0.50    --   93.40 -59.00 -90.00   60
 35  \w      9.00  95.00   0.50    0.50    --   93.40 -82.00-150.00  172
 36  \w     47.00 182.00   0.50    0.50    --   93.40   0.00-180.00  270
 37  \w     31.00  66.00   0.50    0.50    --   93.40 -59.00 -90.00   70
 38  \w     76.00 102.00   0.50    0.50    --   93.40 -82.00 -60.00   52
 39  \w     85.00 110.00   0.50    0.50    --   93.40 -82.00 150.00   50
 40  \w    138.00 163.00   0.50    0.50    --   93.40  50.00 120.00   50
 41  \w      4.00  90.00   0.50    0.50    --   93.40 -82.00  60.00  172
 42  \w     72.00  97.00   0.50    0.50    --   93.40 -82.00   0.00   50
 43  \w    132.00 182.00   0.50    0.50    --   93.40  25.00-150.00  100
 44  \w     11.00 118.00   0.50    0.50    --   93.40  25.00-150.00  214
;
_diffrn_measurement_device 'four-circle diffractometer'
_diffrn_measurement_device_type 'XtaLAB Pro II AFC12 (RINC): Kappa single'
_diffrn_measurement_method '\w scans'
_diffrn_orient_matrix_type 'CrysAlisPro convention (1999,Acta A55,543-557)'
_diffrn_orient_matrix_UB_11 0.1202388000
_diffrn_orient_matrix_UB_12 -0.0944190000
_diffrn_orient_matrix_UB_13 -0.0266976000
_diffrn_orient_matrix_UB_21 0.0768748000
_diffrn_orient_matrix_UB_22 0.1457789000
_diffrn_orient_matrix_UB_23 -0.0180973000
_diffrn_orient_matrix_UB_31 0.0960782000
_diffrn_orient_matrix_UB_32 0.0017194000
_diffrn_orient_matrix_UB_33 0.0714446000
_diffrn_radiation_monochromator mirror
_diffrn_radiation_probe x-ray
_diffrn_radiation_type CuK\a
_diffrn_radiation_wavelength 1.54184
_diffrn_reflns_av_R_equivalents 0.0350
_diffrn_reflns_av_unetI/netI 0.0267
_diffrn_reflns_Laue_measured_fraction_full 0.966
_diffrn_reflns_Laue_measured_fraction_max 0.966
_diffrn_reflns_limit_h_max 10
_diffrn_reflns_limit_h_min -9
_diffrn_reflns_limit_k_max 10
_diffrn_reflns_limit_k_min -10
_diffrn_reflns_limit_l_max 23
_diffrn_reflns_limit_l_min -21
_diffrn_reflns_number 13223
_diffrn_reflns_point_group_measured_fraction_full 0.966
_diffrn_reflns_point_group_measured_fraction_max 0.966
_diffrn_reflns_theta_full 67.516
_diffrn_reflns_theta_max 67.516
_diffrn_reflns_theta_min 4.498
_diffrn_source 'micro-focus sealed X-ray tube'
_diffrn_source_type 'Rigaku (Cu) X-ray Source'
_exptl_absorpt_coefficient_mu 2.173
_exptl_absorpt_correction_T_max 1.00000
_exptl_absorpt_correction_T_min 0.27971
_exptl_absorpt_correction_type multi-scan
_exptl_absorpt_process_details
;
CrysAlisPro 1.171.41.43a (Rigaku Oxford Diffraction, 2019)
Empirical absorption correction using spherical harmonics,
 implemented in SCALE3 ABSPACK scaling algorithm.
;
_exptl_crystal_colour 'clear whiteish colourless'
_exptl_crystal_colour_lustre clear
_exptl_crystal_colour_modifier whiteish
_exptl_crystal_colour_primary colourless
_exptl_crystal_density_diffrn 1.382
_exptl_crystal_description block
_exptl_crystal_F_000 680
_exptl_crystal_size_max 0.06
_exptl_crystal_size_mid 0.04
_exptl_crystal_size_min 0.02
_refine_diff_density_max 0.196
_refine_diff_density_min -0.263
_refine_diff_density_rms 0.032
_refine_ls_extinction_coef 0.0019(4)
_refine_ls_extinction_expression Fc^*^=kFc[1+0.001xFc^2^\l^3^/sin(2\q)]^-1/4^
_refine_ls_extinction_method 'SHELXL-2018/3 (Sheldrick 2018)'
_refine_ls_goodness_of_fit_ref 1.087
_refine_ls_hydrogen_treatment constr
_refine_ls_matrix_type full
_refine_ls_number_parameters 204
_refine_ls_number_reflns 2747
_refine_ls_number_restraints 0
_refine_ls_restrained_S_all 1.087
_refine_ls_R_factor_all 0.0419
_refine_ls_R_factor_gt 0.0374
_refine_ls_shift/su_max 0.001
_refine_ls_shift/su_mean 0.000
_refine_ls_structure_factor_coef Fsqd
_refine_ls_weighting_details 'w=1/[\s^2^(Fo^2^)+(0.0576P)^2^+0.1878P] where P=(Fo^2^+2Fc^2^)/3'
_refine_ls_weighting_scheme calc
_refine_ls_wR_factor_gt 0.1090
_refine_ls_wR_factor_ref 0.1126
_reflns_Friedel_coverage 0.000
_reflns_number_gt 2373
_reflns_number_total 2747
_reflns_threshold_expression 'I > 2\s(I)'
_cod_data_source_file d2ob01034h2.cif
_cod_data_source_block exp_344-02
_cod_database_code 7158752
_shelx_shelxl_version_number 2018/3
_shelx_space_group_comment
;
The symmetry employed for this shelxl refinement is uniquely defined
by the following loop, which should always be used as a source of
symmetry information in preference to the above space-group names.
They are only intended as comments.
;
_shelx_estimated_absorpt_t_max 0.958
_shelx_estimated_absorpt_t_min 0.881
_diffrn_oxdiff_digest_frames
;
01dd14decb1c8ca3bc671b33f465a8601200029e285
;
_reflns_odcompleteness_completeness 96.44
_reflns_odcompleteness_iscentric 1
_reflns_odcompleteness_theta 66.49
_olex2_refinement_description
;
1. Fixed Uiso
 At 1.2 times of:
  All C(H) groups
 At 1.5 times of:
  All C(H,H,H) groups, All O(H) groups
2.a Ternary CH refined with riding coordinates:
 C19(H19)
2.b Aromatic/amide H refined with riding coordinates:
 C8(H8), C6(H6), C5(H5)
2.c Idealised Me refined as rotating group:
 C21(H21A,H21B,H21C), C20(H20A,H20B,H20C), C22(H22A,H22B,H22C)
2.d Idealised tetrahedral OH refined as rotating group:
 O17(H17)
;
_olex2_submission_special_instructions 'No special instructions were received'
_oxdiff_exptl_absorpt_empirical_details
;
Empirical correction (ABSPACK) includes:
- Absorption correction using spherical harmonics
- Frame scaling
;
_oxdiff_exptl_absorpt_empirical_full_max 3.843
_oxdiff_exptl_absorpt_empirical_full_min 0.468

loop_
_space_group_symop_operation_xyz
'x, y, z'
'-x+1/2, y+1/2, -z+1/2'
'-x, -y, -z'
'x-1/2, -y-1/2, z-1/2'

loop_
_atom_site_label
_atom_site_type_symbol
_atom_site_fract_x
_atom_site_fract_y
_atom_site_fract_z
_atom_site_U_iso_or_equiv
_atom_site_adp_type
_atom_site_occupancy
_atom_site_site_symmetry_order
_atom_site_calc_flag
_atom_site_refinement_flags_posn
_atom_site_refinement_flags_adp
_atom_site_refinement_flags_occupancy
_atom_site_disorder_assembly
_atom_site_disorder_group
S3 S 0.64650(5) 0.24388(6) 0.21099(3) 0.0742(2) Uani 1 1 d . . . . .
O17 O 0.28480(15) 0.19718(13) 0.12031(6) 0.0644(3) Uani 1 1 d . . . . .
H17 H 0.275138 0.151960 0.155173 0.097 Uiso 1 1 calc GR . . . .
F14 F 0.28886(15) 0.39747(16) 0.01893(5) 0.0935(4) Uani 1 1 d . . . . .
F15 F 0.50391(15) 0.30388(18) 0.05433(6) 0.1005(4) Uani 1 1 d . . . . .
F16 F 0.45550(16) 0.53171(16) 0.07981(6) 0.1006(4) Uani 1 1 d . . . . .
O18 O 0.24275(15) 0.58872(16) 0.25689(6) 0.0751(4) Uani 1 1 d . . . . .
N12 N 0.24986(14) 0.44424(16) 0.16186(6) 0.0548(3) Uani 1 1 d . . . . .
C10 C 0.45438(17) 0.42933(18) 0.24527(8) 0.0531(4) Uani 1 1 d . . . . .
C1 C 0.35007(18) 0.33612(19) 0.13705(8) 0.0541(4) Uani 1 1 d . . . . .
C11 C 0.30661(18) 0.49893(19) 0.22507(8) 0.0546(4) Uani 1 1 d . . . . .
C2 C 0.47990(18) 0.33709(19) 0.19481(8) 0.0546(4) Uani 1 1 d . . . . .
C9 C 0.57208(18) 0.43032(19) 0.30296(8) 0.0579(4) Uani 1 1 d . . . . .
C8 C 0.5850(2) 0.5043(2) 0.36542(9) 0.0650(5) Uani 1 1 d . . . . .
H8 H 0.508882 0.567766 0.374136 0.078 Uiso 1 1 calc R . . . .
C13 C 0.3993(2) 0.3933(2) 0.07147(9) 0.0716(5) Uani 1 1 d . . . . .
C4 C 0.68641(19) 0.3330(2) 0.29024(10) 0.0687(5) Uani 1 1 d . . . . .
C19 C 0.0962(2) 0.4720(2) 0.12551(10) 0.0721(5) Uani 1 1 d . . . . .
H19 H 0.080988 0.406368 0.085421 0.087 Uiso 1 1 calc R . . . .
C7 C 0.7103(2) 0.4836(3) 0.41442(10) 0.0795(6) Uani 1 1 d . . . . .
C6 C 0.8224(3) 0.3879(3) 0.39972(13) 0.0963(8) Uani 1 1 d . . . . .
H6 H 0.907212 0.374720 0.432464 0.116 Uiso 1 1 calc R . . . .
C5 C 0.8133(2) 0.3126(3) 0.33943(13) 0.0913(7) Uani 1 1 d . . . . .
H5 H 0.889975 0.249143 0.331372 0.110 Uiso 1 1 calc R . . . .
C21 C 0.0804(3) 0.6328(3) 0.09995(13) 0.1041(8) Uani 1 1 d . . . . .
H21A H 0.104789 0.700951 0.137595 0.156 Uiso 1 1 calc GR . . . .
H21B H -0.020565 0.650104 0.078011 0.156 Uiso 1 1 calc GR . . . .
H21C H 0.147036 0.649471 0.068043 0.156 Uiso 1 1 calc GR . . . .
C20 C -0.0194(2) 0.4283(3) 0.16848(13) 0.0967(7) Uani 1 1 d . . . . .
H20A H 0.000623 0.328018 0.185743 0.145 Uiso 1 1 calc GR . . . .
H20B H -0.116984 0.431671 0.141168 0.145 Uiso 1 1 calc GR . . . .
H20C H -0.015078 0.497464 0.205788 0.145 Uiso 1 1 calc GR . . . .
C22 C 0.7235(3) 0.5616(3) 0.48234(11) 0.1098(9) Uani 1 1 d . . . . .
H22A H 0.792932 0.643670 0.484093 0.165 Uiso 1 1 calc GR . . . .
H22B H 0.758406 0.491095 0.517999 0.165 Uiso 1 1 calc GR . . . .
H22C H 0.627477 0.599662 0.488171 0.165 Uiso 1 1 calc GR . . . .

loop_
_atom_site_aniso_label
_atom_site_aniso_U_11
_atom_site_aniso_U_22
_atom_site_aniso_U_33
_atom_site_aniso_U_23
_atom_site_aniso_U_13
_atom_site_aniso_U_12
S3 0.0613(3) 0.0798(4) 0.0847(4) 0.0006(2) 0.0217(2) 0.0129(2)
O17 0.0819(8) 0.0584(7) 0.0539(6) -0.0069(5) 0.0146(6) -0.0096(6)
F14 0.1103(9) 0.1216(11) 0.0487(6) 0.0091(6) 0.0140(6) -0.0029(8)
F15 0.1038(10) 0.1319(11) 0.0779(8) -0.0020(7) 0.0510(7) 0.0150(8)
F16 0.1313(11) 0.0937(9) 0.0839(8) 0.0120(7) 0.0385(8) -0.0349(8)
O18 0.0797(8) 0.0800(9) 0.0652(7) -0.0189(6) 0.0106(6) 0.0198(7)
N12 0.0560(7) 0.0604(8) 0.0479(7) -0.0042(6) 0.0080(6) 0.0039(6)
C10 0.0543(8) 0.0541(9) 0.0512(8) 0.0010(7) 0.0101(7) -0.0038(7)
C1 0.0622(9) 0.0553(9) 0.0476(8) -0.0029(7) 0.0174(7) -0.0026(7)
C11 0.0583(9) 0.0567(9) 0.0496(8) -0.0027(7) 0.0117(7) 0.0013(7)
C2 0.0547(9) 0.0563(9) 0.0553(9) -0.0002(7) 0.0166(7) -0.0006(7)
C9 0.0557(9) 0.0574(10) 0.0588(9) 0.0087(7) 0.0048(7) -0.0089(7)
C8 0.0705(10) 0.0650(11) 0.0567(10) 0.0071(8) 0.0023(8) -0.0138(8)
C13 0.0821(12) 0.0789(13) 0.0580(11) 0.0009(9) 0.0243(10) -0.0058(10)
C4 0.0556(9) 0.0722(12) 0.0768(12) 0.0151(9) 0.0063(9) -0.0008(9)
C19 0.0633(10) 0.0850(14) 0.0634(11) -0.0092(9) -0.0025(9) 0.0087(9)
C7 0.0822(13) 0.0858(14) 0.0640(11) 0.0191(10) -0.0070(10) -0.0247(11)
C6 0.0722(13) 0.118(2) 0.0879(16) 0.0338(14) -0.0180(12) -0.0122(13)
C5 0.0642(12) 0.1059(18) 0.0991(17) 0.0221(14) 0.0005(12) 0.0078(12)
C21 0.1048(17) 0.0990(18) 0.1006(17) 0.0186(14) -0.0063(14) 0.0318(14)
C20 0.0625(12) 0.1161(19) 0.1144(18) -0.0204(15) 0.0234(12) -0.0041(12)
C22 0.125(2) 0.130(2) 0.0631(13) 0.0062(13) -0.0165(13) -0.0431(17)

loop_
_atom_type_symbol
_atom_type_description
_atom_type_scat_dispersion_real
_atom_type_scat_dispersion_imag
_atom_type_scat_source
C C 0.0181 0.0091 'International Tables Vol C Tables 4.2.6.8 and 6.1.1.4'
H H 0.0000 0.0000 'International Tables Vol C Tables 4.2.6.8 and 6.1.1.4'
F F 0.0727 0.0534 'International Tables Vol C Tables 4.2.6.8 and 6.1.1.4'
N N 0.0311 0.0180 'International Tables Vol C Tables 4.2.6.8 and 6.1.1.4'
O O 0.0492 0.0322 'International Tables Vol C Tables 4.2.6.8 and 6.1.1.4'
S S 0.3331 0.5567 'International Tables Vol C Tables 4.2.6.8 and 6.1.1.4'

loop_
_geom_angle_atom_site_label_1
_geom_angle_atom_site_label_2
_geom_angle_atom_site_label_3
_geom_angle
_geom_angle_site_symmetry_1
_geom_angle_site_symmetry_3
_geom_angle_publ_flag
C2 S3 C4 89.70(8) . . ?
C1 O17 H17 109.5 . . ?
C1 N12 C19 122.11(13) . . ?
C11 N12 C1 112.58(13) . . ?
C11 N12 C19 124.78(14) . . ?
C2 C10 C11 108.28(14) . . ?
C2 C10 C9 113.88(15) . . ?
C9 C10 C11 137.81(15) . . ?
O17 C1 N12 113.54(13) . . ?
O17 C1 C2 116.04(14) . . ?
O17 C1 C13 105.22(13) . . ?
N12 C1 C2 100.92(12) . . ?
N12 C1 C13 110.94(14) . . ?
C2 C1 C13 110.31(14) . . ?
O18 C11 N12 124.78(15) . . ?
O18 C11 C10 128.41(15) . . ?
N12 C11 C10 106.81(14) . . ?
C10 C2 S3 114.28(13) . . ?
C10 C2 C1 111.39(14) . . ?
C1 C2 S3 134.30(12) . . ?
C8 C9 C10 131.24(17) . . ?
C8 C9 C4 119.72(16) . . ?
C4 C9 C10 109.00(15) . . ?
C9 C8 H8 119.8 . . ?
C7 C8 C9 120.3(2) . . ?
C7 C8 H8 119.8 . . ?
F14 C13 F15 107.06(15) . . ?
F14 C13 F16 107.30(17) . . ?
F14 C13 C1 113.11(16) . . ?
F15 C13 F16 107.95(17) . . ?
F15 C13 C1 110.19(16) . . ?
F16 C13 C1 111.01(15) . . ?
C9 C4 S3 113.14(13) . . ?
C5 C4 S3 126.76(18) . . ?
C5 C4 C9 120.1(2) . . ?
N12 C19 H19 107.0 . . ?
N12 C19 C21 110.50(18) . . ?
N12 C19 C20 111.49(16) . . ?
C21 C19 H19 107.0 . . ?
C20 C19 H19 107.0 . . ?
C20 C19 C21 113.4(2) . . ?
C8 C7 C6 118.4(2) . . ?
C8 C7 C22 120.4(2) . . ?
C6 C7 C22 121.2(2) . . ?
C7 C6 H6 118.5 . . ?
C5 C6 C7 123.0(2) . . ?
C5 C6 H6 118.5 . . ?
C4 C5 H5 120.8 . . ?
C6 C5 C4 118.5(2) . . ?
C6 C5 H5 120.8 . . ?
C19 C21 H21A 109.5 . . ?
C19 C21 H21B 109.5 . . ?
C19 C21 H21C 109.5 . . ?
H21A C21 H21B 109.5 . . ?
H21A C21 H21C 109.5 . . ?
H21B C21 H21C 109.5 . . ?
C19 C20 H20A 109.5 . . ?
C19 C20 H20B 109.5 . . ?
C19 C20 H20C 109.5 . . ?
H20A C20 H20B 109.5 . . ?
H20A C20 H20C 109.5 . . ?
H20B C20 H20C 109.5 . . ?
C7 C22 H22A 109.5 . . ?
C7 C22 H22B 109.5 . . ?
C7 C22 H22C 109.5 . . ?
H22A C22 H22B 109.5 . . ?
H22A C22 H22C 109.5 . . ?
H22B C22 H22C 109.5 . . ?

loop_
_geom_bond_atom_site_label_1
_geom_bond_atom_site_label_2
_geom_bond_distance
_geom_bond_site_symmetry_2
_geom_bond_publ_flag
S3 C2 1.7067(16) . ?
S3 C4 1.750(2) . ?
O17 H17 0.8200 . ?
O17 C1 1.384(2) . ?
F14 C13 1.324(2) . ?
F15 C13 1.325(2) . ?
F16 C13 1.329(2) . ?
O18 C11 1.223(2) . ?
N12 C1 1.464(2) . ?
N12 C11 1.368(2) . ?
N12 C19 1.481(2) . ?
C10 C11 1.471(2) . ?
C10 C2 1.347(2) . ?
C10 C9 1.433(2) . ?
C1 C2 1.504(2) . ?
C1 C13 1.537(2) . ?
C9 C8 1.395(3) . ?
C9 C4 1.405(3) . ?
C8 H8 0.9300 . ?
C8 C7 1.382(3) . ?
C4 C5 1.394(3) . ?
C19 H19 0.9800 . ?
C19 C21 1.513(3) . ?
C19 C20 1.513(3) . ?
C7 C6 1.394(3) . ?
C7 C22 1.508(3) . ?
C6 H6 0.9300 . ?
C6 C5 1.366(4) . ?
C5 H5 0.9300 . ?
C21 H21A 0.9600 . ?
C21 H21B 0.9600 . ?
C21 H21C 0.9600 . ?
C20 H20A 0.9600 . ?
C20 H20B 0.9600 . ?
C20 H20C 0.9600 . ?
C22 H22A 0.9600 . ?
C22 H22B 0.9600 . ?
C22 H22C 0.9600 . ?

loop_
_geom_torsion_atom_site_label_1
_geom_torsion_atom_site_label_2
_geom_torsion_atom_site_label_3
_geom_torsion_atom_site_label_4
_geom_torsion
_geom_torsion_site_symmetry_1
_geom_torsion_site_symmetry_2
_geom_torsion_site_symmetry_3
_geom_torsion_site_symmetry_4
_geom_torsion_publ_flag
S3 C4 C5 C6 -177.41(18) . . . . ?
O17 C1 C2 S3 55.7(2) . . . . ?
O17 C1 C2 C10 -121.79(15) . . . . ?
O17 C1 C13 F14 55.2(2) . . . . ?
O17 C1 C13 F15 -64.6(2) . . . . ?
O17 C1 C13 F16 175.91(16) . . . . ?
N12 C1 C2 S3 178.90(13) . . . . ?
N12 C1 C2 C10 1.37(17) . . . . ?
N12 C1 C13 F14 -67.9(2) . . . . ?
N12 C1 C13 F15 172.27(14) . . . . ?
N12 C1 C13 F16 52.7(2) . . . . ?
C10 C9 C8 C7 178.21(17) . . . . ?
C10 C9 C4 S3 -0.83(18) . . . . ?
C10 C9 C4 C5 -179.07(18) . . . . ?
C1 N12 C11 O18 -178.82(16) . . . . ?
C1 N12 C11 C10 1.25(18) . . . . ?
C1 N12 C19 C21 -115.9(2) . . . . ?
C1 N12 C19 C20 117.05(19) . . . . ?
C11 N12 C1 O17 123.29(15) . . . . ?
C11 N12 C1 C2 -1.58(17) . . . . ?
C11 N12 C1 C13 -118.47(16) . . . . ?
C11 N12 C19 C21 73.1(2) . . . . ?
C11 N12 C19 C20 -54.0(2) . . . . ?
C11 C10 C2 S3 -178.78(11) . . . . ?
C11 C10 C2 C1 -0.72(19) . . . . ?
C11 C10 C9 C8 0.9(3) . . . . ?
C11 C10 C9 C4 178.52(19) . . . . ?
C2 S3 C4 C9 0.55(14) . . . . ?
C2 S3 C4 C5 178.7(2) . . . . ?
C2 C10 C11 O18 179.77(17) . . . . ?
C2 C10 C11 N12 -0.30(18) . . . . ?
C2 C10 C9 C8 -176.88(17) . . . . ?
C2 C10 C9 C4 0.8(2) . . . . ?
C2 C1 C13 F14 -178.91(15) . . . . ?
C2 C1 C13 F15 61.3(2) . . . . ?
C2 C1 C13 F16 -58.2(2) . . . . ?
C9 C10 C11 O18 1.9(3) . . . . ?
C9 C10 C11 N12 -178.13(18) . . . . ?
C9 C10 C2 S3 -0.38(19) . . . . ?
C9 C10 C2 C1 177.69(13) . . . . ?
C9 C8 C7 C6 0.1(3) . . . . ?
C9 C8 C7 C22 -179.09(18) . . . . ?
C9 C4 C5 C6 0.6(3) . . . . ?
C8 C9 C4 S3 177.13(13) . . . . ?
C8 C9 C4 C5 -1.1(3) . . . . ?
C8 C7 C6 C5 -0.7(3) . . . . ?
C13 C1 C2 S3 -63.7(2) . . . . ?
C13 C1 C2 C10 118.72(16) . . . . ?
C4 S3 C2 C10 -0.10(14) . . . . ?
C4 S3 C2 C1 -177.58(17) . . . . ?
C4 C9 C8 C7 0.8(3) . . . . ?
C19 N12 C1 O17 -48.7(2) . . . . ?
C19 N12 C1 C2 -173.59(15) . . . . ?
C19 N12 C1 C13 69.5(2) . . . . ?
C19 N12 C11 O18 -7.1(3) . . . . ?
C19 N12 C11 C10 173.00(15) . . . . ?
C7 C6 C5 C4 0.3(4) . . . . ?
C22 C7 C6 C5 178.5(2) . . . . ?
